data_2015115
loop_
_publ_author_name
'Bakir, Mohammed'
'Conry, Rebecca R.'
'Green, Orville'

_publ_section_title
;
 Polymorphic di-2-pyridyl ketone 4-nitrophenylhydrazone (dpknph): the
 structure of \b-dpknph
;
_journal_coeditor_code BM1616
_journal_issue 10
_journal_name_full 'Acta Crystallographica Section C'
_journal_page_first o607
_journal_page_last o609
_journal_paper_doi 10.1107/S0108270105027320
_journal_volume 61
_journal_year 2005
_chemical_formula_iupac 'C17 H13 N5 O2'
_chemical_formula_moiety 'C17 H13 N5 O2'
_chemical_formula_sum 'C17 H13 N5 O2'
_chemical_formula_weight 319.32
_chemical_name_common \b-dpknph
_chemical_name_systematic
;
\b-di-2-pyridyl ketone 4-nitrophenylhydrazone
;
_space_group_IT_number 14
_symmetry_cell_setting monoclinic
_symmetry_space_group_name_Hall '-P 2ybc'
_symmetry_space_group_name_H-M 'P 1 21/c 1'
_atom_sites_solution_hydrogens geom
_atom_sites_solution_primary direct
_atom_sites_solution_secondary difmap
_audit_creation_method SHELXL97
_cell_angle_alpha 90.00
_cell_angle_beta 103.606(2)
_cell_angle_gamma 90.00
_cell_formula_units_Z 4
_cell_length_a 7.9415(9)
_cell_length_b 22.123(3)
_cell_length_c 8.9747(10)
_cell_measurement_reflns_used 2735
_cell_measurement_temperature 296(2)
_cell_measurement_theta_max 23.03
_cell_measurement_theta_min 2.51
_cell_volume 1532.5(3)
_computing_cell_refinement 'SAINT (Bruker, 2001)'
_computing_data_collection 'SMART (Bruker, 2001)'
_computing_data_reduction SAINT
_computing_molecular_graphics 'SHELXTL (Bruker, 1997) and PLATON (Spek, 2003)'
_computing_publication_material SHELXTL
_computing_structure_refinement 'SHELXL97 (Sheldrick, 1997)'
_computing_structure_solution 'SHELXS97 (Sheldrick, 1990)'
_diffrn_ambient_temperature 296(2)
_diffrn_measured_fraction_theta_full 0.960
_diffrn_measured_fraction_theta_max 0.960
_diffrn_measurement_device_type 'Bruker SMART CCD area detector'
_diffrn_measurement_method \w
_diffrn_radiation_monochromator graphite
_diffrn_radiation_source 'sealed tube'
_diffrn_radiation_type MoK\a
_diffrn_radiation_wavelength 0.71073
_diffrn_reflns_av_R_equivalents 0.053
_diffrn_reflns_av_sigmaI/netI 0.050
_diffrn_reflns_limit_h_max 10
_diffrn_reflns_limit_h_min -10
_diffrn_reflns_limit_k_max 28
_diffrn_reflns_limit_k_min -28
_diffrn_reflns_limit_l_max 11
_diffrn_reflns_limit_l_min -11
_diffrn_reflns_number 13621
_diffrn_reflns_theta_full 28.21
_diffrn_reflns_theta_max 28.21
_diffrn_reflns_theta_min 1.84
_diffrn_standards_decay_% 0
_diffrn_standards_interval_time 0
_diffrn_standards_number 13621
_exptl_absorpt_coefficient_mu 0.096
_exptl_absorpt_correction_type none
_exptl_crystal_colour orange
_exptl_crystal_density_diffrn 1.384
_exptl_crystal_density_method 'not measured'
_exptl_crystal_description plate
_exptl_crystal_F_000 664
_exptl_crystal_size_max 0.32
_exptl_crystal_size_mid 0.22
_exptl_crystal_size_min 0.12
_refine_diff_density_max 0.133
_refine_diff_density_min -0.121
_refine_ls_extinction_method none
_refine_ls_goodness_of_fit_ref 0.867
_refine_ls_hydrogen_treatment mixed
_refine_ls_matrix_type full
_refine_ls_number_parameters 221
_refine_ls_number_reflns 3630
_refine_ls_number_restraints 0
_refine_ls_restrained_S_all 0.867
_refine_ls_R_factor_all 0.0898
_refine_ls_R_factor_gt 0.0409
_refine_ls_shift/su_max 0.000
_refine_ls_shift/su_mean 0.000
_refine_ls_structure_factor_coef Fsqd
_refine_ls_weighting_details 'calc w=1/[\s^2^(Fo^2^)+(0.0426P)^2^] where P=(Fo^2^+2Fc^2^)/3'
_refine_ls_weighting_scheme calc
_refine_ls_wR_factor_gt 0.0830
_refine_ls_wR_factor_ref 0.0950
_reflns_number_gt 1961
_reflns_number_total 3630
_reflns_threshold_expression I>2\s(I)
_cod_data_source_file bm1616.cif
_cod_data_source_block I
_cod_depositor_comments
;
The following automatic conversions were performed:
'_symmetry_cell_setting' value 'Monoclinic' changed to 'monoclinic'
according to '/home/saulius/struct/CIF-dictionaries/cif_core.dic'
dictionary named 'cif_core.dic' version 2.4.1 from 2010-06-29.

Automatic conversion script
Id: cif_fix_enum 1527 2010-12-29 10:47:43Z saulius 

The following automatic conversions were performed:

'_symmetry_cell_setting' value 'Monoclinic' changed to 'monoclinic'
according to /home/saulius/struct/CIF-dictionaries/cif_core.dic
dictionary named 'cif_core.dic' version 2.4.1 from 2010-06-29.

Automatic conversion script
Id: cif_fix_values 1715 2011-07-08 13:25:40Z adriana 
;
_cod_original_sg_symbol_H-M 'P 21/c'
_cod_database_code 2015115
_cod_database_fobs_code 2015115

loop_
_symmetry_equiv_pos_as_xyz
'x, y, z'
'-x, y+1/2, -z+1/2'
'-x, -y, -z'
'x, -y-1/2, z-1/2'

loop_
_atom_site_label
_atom_site_fract_x
_atom_site_fract_y
_atom_site_fract_z
_atom_site_U_iso_or_equiv
_atom_site_adp_type
_atom_site_calc_flag
_atom_site_refinement_flags
_atom_site_occupancy
_atom_site_disorder_assembly
_atom_site_disorder_group
_atom_site_type_symbol
O1 -0.06012(15) 0.32563(6) 0.53397(14) 0.0962(4) Uani d . 1 . . O
O2 -0.03396(19) 0.25831(7) 0.36814(16) 0.1159(5) Uani d . 1 . . O
N1 0.33555(14) 0.51718(6) -0.17277(13) 0.0602(3) Uani d . 1 . . N
N2 0.59254(15) 0.64328(6) 0.14887(14) 0.0697(4) Uani d . 1 . . N
N3 0.27824(14) 0.53816(6) 0.13165(13) 0.0565(3) Uani d . 1 . . N
N4 0.21419(14) 0.48522(6) 0.06532(15) 0.0585(3) Uani d . 1 . . N
H4 0.2411(17) 0.4755(6) -0.0302(17) 0.071(5) Uiso d . 1 . . H
N5 -0.02572(16) 0.31079(8) 0.41359(17) 0.0749(4) Uani d . 1 . . N
C11 0.34965(18) 0.51277(8) -0.31752(18) 0.0684(4) Uani d . 1 . . C
H11 0.3266 0.4755 -0.3661 0.082 Uiso calc R 1 . . H
C12 0.39607(19) 0.55979(9) -0.39921(18) 0.0732(5) Uani d . 1 . . C
H12 0.4034 0.5546 -0.5003 0.088 Uiso calc R 1 . . H
C13 0.43128(19) 0.61450(9) -0.32759(19) 0.0752(5) Uani d . 1 . . C
H13 0.4634 0.6473 -0.3794 0.090 Uiso calc R 1 . . H
C14 0.41865(18) 0.62038(8) -0.17860(18) 0.0667(4) Uani d . 1 . . C
H14 0.4417 0.6574 -0.1287 0.080 Uiso calc R 1 . . H
C15 0.37129(16) 0.57091(7) -0.10231(16) 0.0548(4) Uani d . 1 . . C
C01 0.35261(16) 0.57601(6) 0.05695(16) 0.0537(4) Uani d . 1 . . C
C21 0.6654(2) 0.68859(8) 0.2393(2) 0.0798(5) Uani d . 1 . . C
H21 0.7790 0.6989 0.2395 0.096 Uiso calc R 1 . . H
C22 0.5841(2) 0.72098(8) 0.33193(19) 0.0787(5) Uani d . 1 . . C
H22 0.6412 0.7522 0.3930 0.094 Uiso calc R 1 . . H
C23 0.4167(2) 0.70631(8) 0.33234(19) 0.0750(5) Uani d . 1 . . C
H23 0.3573 0.7276 0.3933 0.090 Uiso calc R 1 . . H
C24 0.33807(19) 0.65968(7) 0.24146(18) 0.0651(4) Uani d . 1 . . C
H24 0.2245 0.6489 0.2403 0.078 Uiso calc R 1 . . H
C25 0.42854(17) 0.62882(6) 0.15181(15) 0.0558(4) Uani d . 1 . . C
C31 0.14816(15) 0.44382(7) 0.15104(16) 0.0519(4) Uani d . 1 . . C
C32 0.11948(17) 0.45811(7) 0.29379(16) 0.0608(4) Uani d . 1 . . C
H32 0.1400 0.4971 0.3322 0.073 Uiso calc R 1 . . H
C33 0.06078(17) 0.41454(8) 0.37806(16) 0.0634(4) Uani d . 1 . . C
H33 0.0420 0.4239 0.4739 0.076 Uiso calc R 1 . . H
C34 0.02985(16) 0.35701(7) 0.32037(17) 0.0578(4) Uani d . 1 . . C
C35 0.05154(17) 0.34245(7) 0.17694(17) 0.0630(4) Uani d . 1 . . C
H35 0.0270 0.3037 0.1379 0.076 Uiso calc R 1 . . H
C36 0.10985(17) 0.38589(7) 0.09253(16) 0.0609(4) Uani d . 1 . . C
H36 0.1240 0.3766 -0.0048 0.073 Uiso calc R 1 . . H

loop_
_atom_site_aniso_label
_atom_site_aniso_U_11
_atom_site_aniso_U_22
_atom_site_aniso_U_33
_atom_site_aniso_U_12
_atom_site_aniso_U_13
_atom_site_aniso_U_23
O1 0.0899(8) 0.1326(11) 0.0772(9) 0.0037(7) 0.0422(7) 0.0310(8)
O2 0.1486(13) 0.0925(11) 0.1123(11) -0.0404(9) 0.0424(9) 0.0082(9)
N1 0.0533(7) 0.0753(9) 0.0532(8) 0.0093(6) 0.0151(6) 0.0099(7)
N2 0.0538(7) 0.0886(10) 0.0692(9) -0.0019(7) 0.0195(6) 0.0004(7)
N3 0.0466(6) 0.0653(8) 0.0589(8) 0.0084(6) 0.0149(6) 0.0098(7)
N4 0.0536(7) 0.0722(9) 0.0528(8) 0.0023(6) 0.0187(6) 0.0087(7)
N5 0.0565(8) 0.0970(12) 0.0715(10) -0.0063(8) 0.0156(7) 0.0210(9)
C11 0.0638(10) 0.0872(12) 0.0552(10) 0.0111(8) 0.0162(8) 0.0052(9)
C12 0.0655(10) 0.1068(15) 0.0505(10) 0.0151(10) 0.0201(8) 0.0171(10)
C13 0.0677(10) 0.0948(13) 0.0651(11) 0.0045(9) 0.0194(8) 0.0273(10)
C14 0.0632(9) 0.0772(11) 0.0603(10) 0.0054(8) 0.0159(8) 0.0168(8)
C15 0.0403(7) 0.0720(10) 0.0527(9) 0.0121(7) 0.0118(6) 0.0161(8)
C01 0.0424(7) 0.0652(9) 0.0559(9) 0.0114(7) 0.0160(6) 0.0159(8)
C25 0.0526(8) 0.0635(9) 0.0537(9) 0.0074(7) 0.0171(7) 0.0156(7)
C24 0.0618(9) 0.0661(10) 0.0736(11) 0.0059(8) 0.0286(8) 0.0096(9)
C23 0.0872(12) 0.0714(11) 0.0750(12) 0.0065(10) 0.0366(9) 0.0042(9)
C22 0.0835(12) 0.0811(12) 0.0713(11) -0.0065(10) 0.0183(9) -0.0027(9)
C21 0.0608(10) 0.1012(14) 0.0770(12) -0.0100(9) 0.0158(9) -0.0016(11)
C31 0.0373(7) 0.0685(10) 0.0509(9) 0.0055(7) 0.0122(6) 0.0112(7)
C32 0.0578(9) 0.0700(10) 0.0585(10) 0.0006(7) 0.0212(7) 0.0004(8)
C33 0.0558(8) 0.0880(12) 0.0500(9) 0.0020(8) 0.0200(7) 0.0048(9)
C34 0.0416(7) 0.0744(11) 0.0582(9) -0.0019(7) 0.0130(7) 0.0131(8)
C35 0.0540(9) 0.0711(10) 0.0656(10) -0.0043(7) 0.0176(7) -0.0004(8)
C36 0.0549(8) 0.0786(11) 0.0514(9) -0.0008(8) 0.0172(7) 0.0015(8)

loop_
_atom_type_symbol
_atom_type_description
_atom_type_scat_dispersion_real
_atom_type_scat_dispersion_imag
_atom_type_scat_source
C C 0.0033 0.0016 'International Tables Vol C Tables 4.2.6.8 and 6.1.1.4'
H H 0.0000 0.0000 'International Tables Vol C Tables 4.2.6.8 and 6.1.1.4'
N N 0.0061 0.0033 'International Tables Vol C Tables 4.2.6.8 and 6.1.1.4'
O O 0.0106 0.0060 'International Tables Vol C Tables 4.2.6.8 and 6.1.1.4'

loop_
_geom_angle_atom_site_label_1
_geom_angle_atom_site_label_2
_geom_angle_atom_site_label_3
_geom_angle
_geom_angle_publ_flag
N1 C11 C12 124.04(16) no
N1 C11 H11 118.0 no
C12 C11 H11 118.0 no
C13 C12 C11 118.08(16) no
C13 C12 H12 121.0 no
C11 C12 H12 121.0 no
C12 C13 C14 119.25(16) no
C12 C13 H13 120.4 no
C14 C13 H13 120.4 no
C13 C14 C15 119.78(16) no
C13 C14 H14 120.1 no
C15 C14 H14 120.1 no
N1 C15 C14 121.08(14) no
N1 C15 C01 117.70(13) no
C14 C15 C01 121.19(15) yes
N3 C01 C15 127.77(14) yes
N3 C01 C25 112.55(13) yes
C15 C01 C25 119.66(12) yes
N2 C25 C24 122.18(14) no
N2 C25 C01 116.03(12) yes
C24 C25 C01 121.75(13) no
C23 C24 C25 119.53(15) no
C23 C24 H24 120.2 no
C25 C24 H24 120.2 no
C22 C23 C24 118.89(15) no
C22 C23 H23 120.6 no
C24 C23 H23 120.6 no
C21 C22 C23 118.33(16) no
C21 C22 H22 120.8 no
C23 C22 H22 120.8 no
N2 C21 C22 124.33(15) no
N2 C21 H21 117.8 no
C22 C21 H21 117.8 no
N4 C31 C32 122.05(14) yes
N4 C31 C36 118.69(13) no
C32 C31 C36 119.26(13) no
C33 C32 C31 119.93(15) no
C33 C32 H32 120.0 no
C31 C32 H32 120.0 no
C32 C33 C34 119.77(14) no
C32 C33 H33 120.1 no
C34 C33 H33 120.1 no
C33 C34 C35 121.23(14) no
C33 C34 N5 119.08(15) no
C35 C34 N5 119.68(15) no
C36 C35 C34 119.06(15) no
C36 C35 H35 120.5 no
C34 C35 H35 120.5 no
C35 C36 C31 120.66(14) no
C35 C36 H36 119.7 no
C31 C36 H36 119.7 no
C11 N1 C15 117.77(13) no
C21 N2 C25 116.74(13) no
C01 N3 N4 119.94(12) yes
N3 N4 C31 118.79(13) yes
N3 N4 H4 116.6(8) no
C31 N4 H4 123.2(8) no
O1 N5 O2 122.91(15) yes
O1 N5 C34 118.81(16) no
O2 N5 C34 118.28(15) no

loop_
_geom_bond_atom_site_label_1
_geom_bond_atom_site_label_2
_geom_bond_site_symmetry_2
_geom_bond_distance
_geom_bond_publ_flag
N3 N4 . 1.3574(16) yes
N4 H4 . 0.956(15) no
N5 O1 . 1.2200(17) yes
N5 O2 . 1.2273(17) no
C11 N1 . 1.3334(17) yes
C11 C12 . 1.372(2) yes
C11 H11 . 0.9300 no
C12 C13 . 1.368(2) no
C12 H12 . 0.9300 no
C13 C14 . 1.370(2) no
C13 H13 . 0.9300 no
C14 C15 . 1.3890(19) no
C14 H14 . 0.9300 no
C15 N1 . 1.3450(17) yes
C15 C01 . 1.4757(19) yes
C01 N3 . 1.2983(16) yes
C01 C25 . 1.4873(19) yes
C25 N2 . 1.3474(16) yes
C25 C24 . 1.3790(18) no
C24 C23 . 1.371(2) no
C24 H24 . 0.9300 no
C23 C22 . 1.370(2) no
C23 H23 . 0.9300 no
C22 C21 . 1.369(2) no
C22 H22 . 0.9300 no
C21 N2 . 1.3332(19) no
C21 H21 . 0.9300 no
C31 N4 . 1.3767(16) yes
C31 C32 . 1.3894(18) no
C31 C36 . 1.3913(19) no
C32 C33 . 1.373(2) no
C32 H32 . 0.9300 no
C33 C34 . 1.374(2) no
C33 H33 . 0.9300 no
C34 C35 . 1.3766(19) no
C34 N5 . 1.4539(19) yes
C35 C36 . 1.3700(19) no
C35 H35 . 0.9300 no
C36 H36 . 0.9300 no

loop_
_geom_hbond_atom_site_label_D
_geom_hbond_atom_site_label_H
_geom_hbond_atom_site_label_A
_geom_hbond_distance_DH
_geom_hbond_distance_HA
_geom_hbond_distance_DA
_geom_hbond_angle_DHA
_geom_hbond_publ_flag
N4 H4 N1 0.956(15) 1.871(15) 2.6389(16) 135.5(12) y
C14 H14 N2 0.93 2.52 2.982(2) 111 y

loop_
_geom_torsion_atom_site_label_1
_geom_torsion_atom_site_label_2
_geom_torsion_atom_site_label_3
_geom_torsion_atom_site_label_4
_geom_torsion
_geom_torsion_publ_flag
N1 C11 C12 C13 0.5(2) no
C11 C12 C13 C14 -0.2(2) no
C12 C13 C14 C15 0.3(2) no
C13 C14 C15 N1 -0.7(2) no
C13 C14 C15 C01 -178.60(12) no
N1 C15 C01 N3 -12.55(19) yes
C14 C15 C01 N3 165.38(13) yes
N1 C15 C01 C25 165.75(11) yes
C14 C15 C01 C25 -16.32(18) yes
N3 C01 C25 N2 131.90(12) yes
C15 C01 C25 N2 -46.65(16) yes
N3 C01 C25 C24 -45.90(17) yes
C15 C01 C25 C24 135.55(13) no
N2 C25 C24 C23 -0.7(2) no
C01 C25 C24 C23 176.97(13) no
C25 C24 C23 C22 -0.2(2) no
C24 C23 C22 C21 0.5(2) no
C23 C22 C21 N2 -0.1(3) no
N4 C31 C32 C33 -177.07(12) no
C36 C31 C32 C33 2.68(19) no
C31 C32 C33 C34 -0.3(2) no
C32 C33 C34 C35 -2.0(2) no
C32 C33 C34 N5 177.59(12) no
C33 C34 C35 C36 1.9(2) no
N5 C34 C35 C36 -177.71(12) no
C34 C35 C36 C31 0.5(2) no
N4 C31 C36 C35 176.95(12) no
C32 C31 C36 C35 -2.81(19) no
C12 C11 N1 C15 -0.9(2) no
C14 C15 N1 C11 1.00(18) no
C01 C15 N1 C11 178.93(11) no
C22 C21 N2 C25 -0.7(2) no
C24 C25 N2 C21 1.1(2) no
C01 C25 N2 C21 -176.70(13) no
C15 C01 N3 N4 3.48(19) yes
C25 C01 N3 N4 -174.92(10) yes
C01 N3 N4 C31 174.98(11) yes
C32 C31 N4 N3 10.51(18) no
C36 C31 N4 N3 -169.25(11) no
C33 C34 N5 O1 7.25(19) no
C35 C34 N5 O1 -173.14(13) no
C33 C34 N5 O2 -171.92(14) no
C35 C34 N5 O2 7.7(2) no

loop_
_cod_related_entry_id
_cod_related_entry_database
_cod_related_entry_code
1 ChemSpider 21133727
